data_7053876
loop_
_publ_author_name
'Dinda, Joydev'
'Samanta, Tapastaru'
'Nandy, Abhishek'
'Saha, Krishna Das'
'Seth, Saikat Kumar'
'Chattopadhyay, Shymal Kumar'
'Bielawski, Christopher W.'

_publ_section_title
;
 N-heterocyclic carbene supported Au(i) and Au(iii) complexes: a
 comparison of cytotoxicities
;
_journal_issue 3
_journal_name_full 'New Journal of Chemistry'
_journal_page_first 1218
_journal_paper_doi 10.1039/c3nj01463k
_journal_volume 38
_journal_year 2014
_chemical_formula_sum 'C12 H9 Au Cl3 N3'
_chemical_formula_weight 498.54
_chemical_name_systematic
;
 ?
;
_space_group_IT_number 2
_symmetry_cell_setting triclinic
_symmetry_space_group_name_Hall '-P 1'
_symmetry_space_group_name_H-M 'P -1'
_atom_sites_solution_hydrogens geom
_atom_sites_solution_primary direct
_atom_sites_solution_secondary difmap
_audit_creation_method SHELXL-97
_cell_angle_alpha 112.116(5)
_cell_angle_beta 95.677(5)
_cell_angle_gamma 97.329(6)
_cell_formula_units_Z 2
_cell_length_a 7.8238(18)
_cell_length_b 9.795(2)
_cell_length_c 10.093(2)
_cell_measurement_reflns_used 1720
_cell_measurement_temperature 293(2)
_cell_measurement_theta_max 25.0
_cell_measurement_theta_min 1.5
_cell_volume 701.6(3)
_computing_cell_refinement 'BRUKER SMART APEX II'
_computing_data_collection 'BRUKER SMART APEX II'
_computing_data_reduction 'SHELXS-97 (Sheldrick, 1990)'
_computing_molecular_graphics 'BRUKER SHELXTL'
_computing_publication_material 'MERCURY 1.4'
_computing_structure_refinement 'SHELXL-97 (Sheldrick, 1997)'
_computing_structure_solution 'SHELXL-97 (Sheldrick, 1997)'
_diffrn_ambient_temperature 293(2)
_diffrn_measured_fraction_theta_full 0.997
_diffrn_measured_fraction_theta_max 0.997
_diffrn_measurement_device_type 'BRUKER SMART APEX II CCD AREA DETECTOR'
_diffrn_measurement_method 'OMEGA SCAN'
_diffrn_radiation_monochromator graphite
_diffrn_radiation_source 'fine-focus sealed tube'
_diffrn_radiation_type MoK\a
_diffrn_radiation_wavelength 0.71073
_diffrn_reflns_av_R_equivalents 0.0516
_diffrn_reflns_av_unetI/netI 0.0596
_diffrn_reflns_limit_h_max 8
_diffrn_reflns_limit_h_min -9
_diffrn_reflns_limit_k_max 11
_diffrn_reflns_limit_k_min -11
_diffrn_reflns_limit_l_max 11
_diffrn_reflns_limit_l_min -11
_diffrn_reflns_number 6447
_diffrn_reflns_theta_full 25.00
_diffrn_reflns_theta_max 25.00
_diffrn_reflns_theta_min 2.21
_exptl_absorpt_coefficient_mu 11.042
_exptl_absorpt_correction_T_max 0.37
_exptl_absorpt_correction_T_min 0.17
_exptl_absorpt_correction_type multi-scan
_exptl_absorpt_process_details
;SADABS v.2.10 (Bruker,2003) was used for absorption correction. R(int) 
was 0.1098 before and 0.0392 after correction. The Ratio of minimum 
to maximum transmission is 0.4355. The \l/2 correction factor is 
0.0015
;
_exptl_crystal_colour yellow
_exptl_crystal_density_diffrn 2.360
_exptl_crystal_density_method 'not measured'
_exptl_crystal_description block
_exptl_crystal_F_000 464
_exptl_crystal_size_max 0.21
_exptl_crystal_size_mid 0.14
_exptl_crystal_size_min 0.09
_refine_diff_density_max 1.884
_refine_diff_density_min -2.002
_refine_diff_density_rms 0.238
_refine_ls_extinction_method none
_refine_ls_goodness_of_fit_ref 1.114
_refine_ls_hydrogen_treatment constr
_refine_ls_matrix_type full
_refine_ls_number_parameters 172
_refine_ls_number_reflns 2463
_refine_ls_number_restraints 0
_refine_ls_restrained_S_all 1.114
_refine_ls_R_factor_all 0.0475
_refine_ls_R_factor_gt 0.0389
_refine_ls_shift/su_max 0.001
_refine_ls_shift/su_mean 0.000
_refine_ls_structure_factor_coef Fsqd
_refine_ls_weighting_details 'calc w=1/[\s^2^(Fo^2^)+(0.0547P)^2^+0.0000P] where P=(Fo^2^+2Fc^2^)/3'
_refine_ls_weighting_scheme calc
_refine_ls_wR_factor_gt 0.0987
_refine_ls_wR_factor_ref 0.1060
_reflns_number_gt 2114
_reflns_number_total 2463
_reflns_threshold_expression >2sigma(I)
_cod_data_source_file c3nj01463k.txt
_cod_data_source_block t1aucl3
_cod_depositor_comments
;
The following automatic conversions were performed:

'_symmetry_cell_setting' value 'Triclinic' changed to 'triclinic'
according to
/usr/data/users/saulius/automatic-downloads/current/RSC/lib/dictionaries/cif_core.dic
dictionary named 'cif_core.dic' version 2.4.2 from 2011-04-26.

Automatic conversion script
Id: cif_fix_values 2281 2013-09-26 08:29:07Z andrius 
;
_cod_original_sg_symbol_H-M P-1
_cod_database_code 7053876

loop_
_symmetry_equiv_pos_as_xyz
'x, y, z'
'-x, -y, -z'

loop_
_atom_site_label
_atom_site_type_symbol
_atom_site_fract_x
_atom_site_fract_y
_atom_site_fract_z
_atom_site_U_iso_or_equiv
_atom_site_adp_type
_atom_site_occupancy
_atom_site_symmetry_multiplicity
_atom_site_calc_flag
_atom_site_refinement_flags
Au1 Au 0.79089(5) 0.30497(4) 0.84434(4) 0.03654(17) Uani 1 1 d .
Cl2 Cl 1.0844(3) 0.3087(3) 0.8894(3) 0.0489(6) Uani 1 1 d .
Cl1 Cl 0.8333(4) 0.4456(3) 0.7082(3) 0.0602(8) Uani 1 1 d .
Cl3 Cl 0.4959(4) 0.3009(3) 0.8130(4) 0.0671(8) Uani 1 1 d .
C6 C 0.7303(13) -0.0235(11) 1.0162(11) 0.045(2) Uani 1 1 d .
H6 H 0.7325 -0.1201 1.0111 0.054 Uiso 1 1 calc R
C9 C 0.8729(13) -0.1858(10) 0.7496(11) 0.040(2) Uani 1 1 d .
H9 H 0.8919 -0.2197 0.8235 0.048 Uiso 1 1 calc R
C10 C 0.9094(15) -0.2628(12) 0.6120(13) 0.054(3) Uani 1 1 d .
H10 H 0.9568 -0.3495 0.5923 0.065 Uiso 1 1 calc R
C11 C 0.8757(16) -0.2114(12) 0.5055(13) 0.059(3) Uani 1 1 d .
H11 H 0.8969 -0.2628 0.4121 0.070 Uiso 1 1 calc R
N1 N 0.7031(10) 0.2149(9) 1.0867(8) 0.0381(18) Uani 1 1 d .
N2 N 0.7676(10) 0.0308(8) 0.9122(8) 0.0356(17) Uani 1 1 d .
C8 C 0.8075(12) -0.0575(10) 0.7710(10) 0.037(2) Uani 1 1 d .
C7 C 0.7525(12) 0.1767(10) 0.9573(11) 0.035(2) Uani 1 1 d .
N3 N 0.7745(12) -0.0036(9) 0.6728(9) 0.048(2) Uani 1 1 d .
C4 C 0.6357(14) 0.1115(13) 1.2634(11) 0.048(3) Uani 1 1 d .
H4 H 0.6239 0.0320 1.2929 0.057 Uiso 1 1 calc R
C5 C 0.6896(13) 0.0921(11) 1.1275(11) 0.043(2) Uani 1 1 d .
C3 C 0.6023(15) 0.2435(13) 1.3478(13) 0.056(3) Uani 1 1 d .
H3 H 0.5675 0.2563 1.4366 0.068 Uiso 1 1 calc R
C12 C 0.8089(16) -0.0805(13) 0.5414(12) 0.057(3) Uani 1 1 d .
H12 H 0.7869 -0.0441 0.4698 0.068 Uiso 1 1 calc R
C1 C 0.6697(16) 0.3535(12) 1.1773(13) 0.058(3) Uani 1 1 d .
H1 H 0.6820 0.4349 1.1505 0.070 Uiso 1 1 calc R
C2 C 0.6197(16) 0.3658(14) 1.3027(14) 0.066(3) Uani 1 1 d .
H2 H 0.5953 0.4571 1.3632 0.079 Uiso 1 1 calc R

loop_
_atom_site_aniso_label
_atom_site_aniso_U_11
_atom_site_aniso_U_22
_atom_site_aniso_U_33
_atom_site_aniso_U_23
_atom_site_aniso_U_13
_atom_site_aniso_U_12
Au1 0.0400(3) 0.0314(2) 0.0398(3) 0.01575(17) 0.00355(16) 0.00878(16)
Cl2 0.0386(14) 0.0549(15) 0.0572(16) 0.0266(13) 0.0070(12) 0.0084(11)
Cl1 0.089(2) 0.0486(15) 0.0531(16) 0.0310(13) 0.0091(15) 0.0154(15)
Cl3 0.0456(16) 0.0589(17) 0.099(2) 0.0337(17) 0.0017(16) 0.0160(13)
C6 0.046(6) 0.040(6) 0.050(6) 0.025(5) -0.008(5) -0.001(5)
C9 0.043(6) 0.036(5) 0.044(6) 0.018(4) 0.007(5) 0.011(4)
C10 0.049(7) 0.046(6) 0.068(8) 0.019(6) 0.020(6) 0.018(5)
C11 0.075(8) 0.050(7) 0.049(7) 0.015(5) 0.024(6) 0.009(6)
N1 0.035(4) 0.042(4) 0.038(5) 0.018(4) 0.002(4) 0.006(4)
N2 0.039(4) 0.035(4) 0.035(4) 0.018(3) -0.001(3) 0.006(3)
C8 0.035(5) 0.034(5) 0.038(5) 0.012(4) 0.001(4) 0.000(4)
C7 0.027(5) 0.035(5) 0.045(6) 0.019(4) 0.005(4) 0.009(4)
N3 0.061(6) 0.040(5) 0.046(5) 0.021(4) 0.007(4) 0.013(4)
C4 0.042(6) 0.065(7) 0.040(6) 0.028(5) 0.004(5) 0.000(5)
C5 0.043(6) 0.045(6) 0.040(6) 0.021(5) -0.003(5) 0.001(5)
C3 0.056(7) 0.063(8) 0.047(6) 0.018(6) 0.016(6) 0.002(6)
C12 0.073(8) 0.054(7) 0.045(6) 0.024(5) 0.007(6) 0.009(6)
C1 0.064(8) 0.042(6) 0.063(8) 0.013(5) 0.014(6) 0.008(5)
C2 0.057(8) 0.060(8) 0.064(8) 0.003(6) 0.021(6) 0.008(6)

loop_
_atom_type_symbol
_atom_type_description
_atom_type_scat_dispersion_real
_atom_type_scat_dispersion_imag
_atom_type_scat_source
C C 0.0033 0.0016 'International Tables Vol C Tables 4.2.6.8 and 6.1.1.4'
H H 0.0000 0.0000 'International Tables Vol C Tables 4.2.6.8 and 6.1.1.4'
N N 0.0061 0.0033 'International Tables Vol C Tables 4.2.6.8 and 6.1.1.4'
Cl Cl 0.1484 0.1585 'International Tables Vol C Tables 4.2.6.8 and 6.1.1.4'
Au Au -2.0133 8.8022 'International Tables Vol C Tables 4.2.6.8 and 6.1.1.4'

loop_
_geom_angle_atom_site_label_1
_geom_angle_atom_site_label_2
_geom_angle_atom_site_label_3
_geom_angle
C7 Au1 Cl2 88.7(3)
C7 Au1 Cl3 88.4(3)
Cl2 Au1 Cl3 176.45(10)
C7 Au1 Cl1 178.2(3)
Cl2 Au1 Cl1 91.50(11)
Cl3 Au1 Cl1 91.52(12)
C5 C6 N2 106.5(9)
C5 C6 H6 126.8
N2 C6 H6 126.8
C8 C9 C10 116.5(9)
C8 C9 H9 121.7
C10 C9 H9 121.7
C11 C10 C9 120.0(10)
C11 C10 H10 120.0
C9 C10 H10 120.0
C10 C11 C12 117.6(10)
C10 C11 H11 121.2
C12 C11 H11 121.2
C7 N1 C1 128.5(9)
C7 N1 C5 109.9(8)
C1 N1 C5 121.5(8)
C7 N2 C6 110.3(8)
C7 N2 C8 124.4(7)
C6 N2 C8 125.2(8)
N3 C8 C9 125.6(9)
N3 C8 N2 114.3(8)
C9 C8 N2 120.1(8)
N1 C7 N2 106.8(8)
N1 C7 Au1 127.6(7)
N2 C7 Au1 125.6(7)
C8 N3 C12 116.6(9)
C3 C4 C5 119.9(10)
C3 C4 H4 120.1
C5 C4 H4 120.1
C6 C5 N1 106.4(8)
C6 C5 C4 135.5(10)
N1 C5 C4 118.0(9)
C4 C3 C2 120.2(10)
C4 C3 H3 119.9
C2 C3 H3 119.9
N3 C12 C11 123.6(10)
N3 C12 H12 118.2
C11 C12 H12 118.2
C2 C1 N1 118.1(11)
C2 C1 H1 120.9
N1 C1 H1 120.9
C1 C2 C3 122.2(11)
C1 C2 H2 118.9
C3 C2 H2 118.9

loop_
_geom_bond_atom_site_label_1
_geom_bond_atom_site_label_2
_geom_bond_distance
Au1 C7 2.005(9)
Au1 Cl2 2.289(3)
Au1 Cl3 2.292(3)
Au1 Cl1 2.301(3)
C6 C5 1.360(15)
C6 N2 1.383(12)
C6 H6 0.9300
C9 C8 1.367(13)
C9 C10 1.388(14)
C9 H9 0.9300
C10 C11 1.365(16)
C10 H10 0.9300
C11 C12 1.381(15)
C11 H11 0.9300
N1 C7 1.328(12)
N1 C1 1.397(13)
N1 C5 1.407(12)
N2 C7 1.352(12)
N2 C8 1.451(12)
C8 N3 1.306(12)
N3 C12 1.331(13)
C4 C3 1.329(15)
C4 C5 1.426(14)
C4 H4 0.9300
C3 C2 1.430(17)
C3 H3 0.9300
C12 H12 0.9300
C1 C2 1.328(16)
C1 H1 0.9300
C2 H2 0.9300
